data_4070439
loop_
_publ_author_name
'Elowe, Paul R.'
'West, Nathan M.'
'Labinger, Jay A.'
'Bercaw, John E.'

_publ_section_title
;
 Transformations of Group 7 Carbonyl Complexes: Possible Intermediates in
 a Homogeneous Syngas Conversion Scheme
;
_journal_issue 21
_journal_name_full Organometallics
_journal_page_first 6218
_journal_paper_doi 10.1021/om900804j
_journal_volume 28
_journal_year 2009
_chemical_formula_moiety 'C41 H34 O4 P2 Re, C24 H20 B, 0.5(C H2 Cl2)'
_chemical_formula_sum 'C66 H56 B Cl2 O4 P2 Re'
_chemical_formula_weight 1242.96
_chemical_name_systematic
;

 ?

;
_space_group_IT_number 31
_symmetry_cell_setting orthorhombic
_symmetry_space_group_name_Hall 'P 2ac -2'
_symmetry_space_group_name_H-M 'P m n 21'
_atom_sites_solution_hydrogens geom
_atom_sites_solution_primary 'Patterson method'
_atom_sites_solution_secondary difmap
_audit_creation_method SHELXL-97
_cell_angle_alpha 90.00
_cell_angle_beta 90.00
_cell_angle_gamma 90.00
_cell_formula_units_Z 2
_cell_length_a 20.2321(5)
_cell_length_b 8.8558(2)
_cell_length_c 15.6377(4)
_cell_measurement_reflns_used 35109
_cell_measurement_temperature 100(2)
_cell_measurement_theta_max 39.58
_cell_measurement_theta_min 2.30
_cell_volume 2801.83(12)
_computing_cell_refinement 'Bruker SAINT v6.45A'
_computing_data_collection 'Bruker SMART v5.630'
_computing_data_reduction 'Bruker SAINT v6.45A'
_computing_molecular_graphics 'Bruker XP v5.1'
_computing_publication_material 'Bruker XCIF v6.12'
_computing_structure_refinement 'Bruker XL v6.12'
_computing_structure_solution 'Bruker XS v6.12'
_diffrn_ambient_temperature 100(2)
_diffrn_measured_fraction_theta_full 0.961
_diffrn_measured_fraction_theta_max 0.961
_diffrn_measurement_device_type 'Bruker SMART 1000'
_diffrn_measurement_method '\w scans at 6 \f settings'
_diffrn_radiation_monochromator graphite
_diffrn_radiation_source 'fine-focus sealed tube'
_diffrn_radiation_type MoK\a
_diffrn_radiation_wavelength 0.71073
_diffrn_reflns_av_R_equivalents 0.0676
_diffrn_reflns_av_sigmaI/netI 0.0623
_diffrn_reflns_limit_h_max 36
_diffrn_reflns_limit_h_min -36
_diffrn_reflns_limit_k_max 15
_diffrn_reflns_limit_k_min -15
_diffrn_reflns_limit_l_max 26
_diffrn_reflns_limit_l_min -28
_diffrn_reflns_number 74440
_diffrn_reflns_theta_full 40.56
_diffrn_reflns_theta_max 40.56
_diffrn_reflns_theta_min 1.65
_exptl_absorpt_coefficient_mu 2.370
_exptl_absorpt_correction_T_max 0.7445
_exptl_absorpt_correction_T_min 0.3248
_exptl_absorpt_correction_type multi-scan
_exptl_crystal_colour Colorless
_exptl_crystal_density_diffrn 1.473
_exptl_crystal_density_meas 0
_exptl_crystal_density_method 'not measured'
_exptl_crystal_description Tabular
_exptl_crystal_F_000 1256
_exptl_crystal_size_max 0.30
_exptl_crystal_size_mid 0.30
_exptl_crystal_size_min 0.08
_refine_diff_density_max 2.141
_refine_diff_density_min -1.452
_refine_diff_density_rms 0.126
_refine_ls_abs_structure_details 'Flack H D (1983), Acta Cryst. A39, 876-881'
_refine_ls_abs_structure_Flack -0.001(3)
_refine_ls_extinction_method none
_refine_ls_goodness_of_fit_ref 1.016
_refine_ls_hydrogen_treatment Riding
_refine_ls_matrix_type 'Full matrix'
_refine_ls_number_parameters 371
_refine_ls_number_reflns 16931
_refine_ls_number_restraints 1
_refine_ls_restrained_S_all 1.016
_refine_ls_R_factor_all 0.0404
_refine_ls_R_factor_gt 0.0316
_refine_ls_shift/su_max 0.004
_refine_ls_shift/su_mean 0.000
_refine_ls_structure_factor_coef Fsqd
_refine_ls_weighting_details w=1/s^2^(Fo^2^)
_refine_ls_weighting_scheme sigma
_refine_ls_wR_factor_gt 0.0606
_refine_ls_wR_factor_ref 0.0637
_reflns_number_gt 14911
_reflns_number_total 16931
_reflns_threshold_expression >2sigma(I)
_cod_data_source_file om900804j_si_002.cif
_cod_data_source_block 3b
_cod_depositor_comments
;
The following automatic conversions were performed:

'_symmetry_cell_setting' value 'Orthorhombic' changed to
'orthorhombic' according to
/home/saulius/struct/CIF-dictionaries/cif_core.dic dictionary named
'cif_core.dic' version 2.4.2 from
2011-04-26.

'_refine_ls_weighting_scheme' value 'Sigma' changed to
'sigma' according to
/home/saulius/struct/CIF-dictionaries/cif_core.dic dictionary named
'cif_core.dic' version 2.4.2 from 2011-04-26.

Automatic conversion script
Id: cif_fix_values 1715 2011-07-08 13:25:40Z adriana 

The following automatic conversions were performed:

'_atom_sites_solution_secondary' value 'Difference Fourier map' was
changed to 'difmap'.

'_atom_sites_solution_hydrogens' value 'Geometric positions' was
changed to 'geom'.

Automatic conversion script
Id: cif_fix_values 6452 2018-10-05 10:23:21Z andrius 
;
_cod_original_sg_symbol_H-M Pmn2(1)
_cod_database_code 4070439

loop_
_symmetry_equiv_pos_as_xyz
'x, y, z'
'-x+1/2, -y, z+1/2'
'x+1/2, -y, z+1/2'
'-x, y, z'

loop_
_atom_site_label
_atom_site_type_symbol
_atom_site_fract_x
_atom_site_fract_y
_atom_site_fract_z
_atom_site_U_iso_or_equiv
_atom_site_adp_type
_atom_site_occupancy
_atom_site_symmetry_multiplicity
_atom_site_calc_flag
_atom_site_refinement_flags
Re Re 1.0000 0.954988(8) 0.749953(5) 0.01099(2) Uani 1 2 d S
P1 P 0.879788(18) 0.93507(4) 0.75187(7) 0.01304(6) Uani 1 1 d .
O1 O 1.0000 1.3007(3) 0.78983(17) 0.0372(6) Uani 1 2 d S
O2 O 1.0000 1.0376(2) 0.55401(14) 0.0215(4) Uani 1 2 d S
O3 O 1.0000 0.6029(2) 0.7434(3) 0.0294(5) Uani 1 2 d S
O4 O 1.0000 0.7907(3) 0.91639(13) 0.0198(4) Uani 1 2 d S
C1 C 1.0000 1.1745(3) 0.77418(17) 0.0197(5) Uani 1 2 d S
C2 C 1.0000 1.0045(3) 0.62498(17) 0.0143(4) Uani 1 2 d S
C3 C 1.0000 0.7303(3) 0.7426(3) 0.0176(5) Uani 1 2 d S
C4 C 1.0000 0.9220(3) 0.88061(17) 0.0149(4) Uani 1 2 d S
H4 H 1.0000 1.0086 0.9165 0.018 Uiso 1 2 calc SR
C5 C 1.0000 0.7772(5) 1.0094(2) 0.0306(7) Uani 1 2 d S
H5A H 1.0320 0.7000 1.0267 0.046 Uiso 0.50 1 calc PR
H5B H 0.9558 0.7480 1.0289 0.046 Uiso 0.50 1 calc PR
H5C H 1.0122 0.8743 1.0349 0.046 Uiso 0.50 1 calc PR
C6 C 0.84205(12) 0.8249(3) 0.66491(17) 0.0175(4) Uani 1 1 d .
C7 C 0.87930(10) 0.7620(2) 0.59885(13) 0.0184(3) Uani 1 1 d .
H7 H 0.9261 0.7713 0.5997 0.022 Uiso 1 1 calc R
C8 C 0.84876(12) 0.6855(2) 0.53153(16) 0.0231(4) Uani 1 1 d .
H8 H 0.8746 0.6453 0.4862 0.028 Uiso 1 1 calc R
C9 C 0.78083(13) 0.6684(3) 0.53110(17) 0.0297(5) Uani 1 1 d .
H9 H 0.7599 0.6168 0.4852 0.036 Uiso 1 1 calc R
C10 C 0.74305(12) 0.7269(3) 0.5980(2) 0.0360(6) Uani 1 1 d .
H10 H 0.6965 0.7130 0.5982 0.043 Uiso 1 1 calc R
C11 C 0.77312(11) 0.8054(3) 0.66427(18) 0.0271(4) Uani 1 1 d .
H11 H 0.7471 0.8459 0.7093 0.033 Uiso 1 1 calc R
C12 C 0.83107(7) 1.10901(16) 0.7486(2) 0.0165(2) Uani 1 1 d .
C13 C 0.85252(10) 1.2251(2) 0.69410(14) 0.0206(4) Uani 1 1 d .
H13 H 0.8925 1.2138 0.6629 0.025 Uiso 1 1 calc R
C14 C 0.81551(11) 1.3564(2) 0.68548(17) 0.0260(4) Uani 1 1 d .
H14 H 0.8302 1.4346 0.6485 0.031 Uiso 1 1 calc R
C15 C 0.75700(10) 1.3732(2) 0.73107(15) 0.0264(6) Uani 1 1 d .
H15 H 0.7322 1.4637 0.7258 0.032 Uiso 1 1 calc R
C16 C 0.73469(10) 1.2590(3) 0.78409(16) 0.0240(4) Uani 1 1 d .
H16 H 0.6945 1.2711 0.8147 0.029 Uiso 1 1 calc R
C17 C 0.77119(10) 1.1258(2) 0.79263(14) 0.0195(3) Uani 1 1 d .
H17 H 0.7554 1.0467 0.8282 0.023 Uiso 1 1 calc R
C18 C 0.85262(12) 0.8354(3) 0.84785(17) 0.0182(4) Uani 1 1 d .
C19 C 0.84819(11) 0.6784(2) 0.84583(16) 0.0236(4) Uani 1 1 d .
H19 H 0.8529 0.6258 0.7932 0.028 Uiso 1 1 calc R
C20 C 0.83666(12) 0.5983(3) 0.92186(19) 0.0322(6) Uani 1 1 d .
H20 H 0.8338 0.4912 0.9206 0.039 Uiso 1 1 calc R
C21 C 0.82950(13) 0.6733(4) 0.99760(19) 0.0355(6) Uani 1 1 d .
H21 H 0.8212 0.6180 1.0485 0.043 Uiso 1 1 calc R
C22 C 0.83423(12) 0.8292(3) 1.00095(16) 0.0322(5) Uani 1 1 d .
H22 H 0.8291 0.8805 1.0539 0.039 Uiso 1 1 calc R
C23 C 0.84657(11) 0.9104(3) 0.92608(15) 0.0249(4) Uani 1 1 d .
H23 H 0.8509 1.0172 0.9283 0.030 Uiso 1 1 calc R
B B 1.0000 0.0584(2) 0.2506(5) 0.0137(3) Uani 1 2 d S
C24 C 0.93566(8) 0.1119(2) 0.30818(12) 0.0142(3) Uani 1 1 d .
C25 C 0.90643(9) 0.2551(2) 0.29956(13) 0.0179(3) Uani 1 1 d .
H25 H 0.9217 0.3202 0.2555 0.021 Uiso 1 1 calc R
C26 C 0.85568(11) 0.3056(3) 0.35351(15) 0.0233(4) Uani 1 1 d .
H26 H 0.8369 0.4029 0.3452 0.028 Uiso 1 1 calc R
C27 C 0.83271(10) 0.2135(3) 0.41917(15) 0.0235(4) Uani 1 1 d .
H27 H 0.7986 0.2474 0.4562 0.028 Uiso 1 1 calc R
C28 C 0.86039(10) 0.0712(2) 0.42980(14) 0.0217(4) Uani 1 1 d .
H28 H 0.8450 0.0069 0.4742 0.026 Uiso 1 1 calc R
C29 C 0.91076(10) 0.0223(2) 0.37529(13) 0.0176(3) Uani 1 1 d .
H29 H 0.9290 -0.0754 0.3838 0.021 Uiso 1 1 calc R
C30 C 1.0000 0.1386(3) 0.15582(17) 0.0155(4) Uani 1 2 d S
C31 C 0.94149(10) 0.1729(2) 0.11132(14) 0.0209(4) Uani 1 1 d .
H31 H 0.9005 0.1428 0.1355 0.025 Uiso 1 1 calc R
C32 C 0.94105(13) 0.2490(3) 0.03353(15) 0.0269(4) Uani 1 1 d .
H32 H 0.9002 0.2713 0.0063 0.032 Uiso 1 1 calc R
C33 C 1.0000 0.2926(4) -0.0046(2) 0.0287(7) Uani 1 2 d S
H33 H 1.0000 0.3509 -0.0555 0.034 Uiso 1 2 calc SR
C34 C 1.0000 -0.1235(3) 0.23240(14) 0.0149(5) Uani 1 2 d S
C35 C 0.94120(10) -0.2049(2) 0.21944(13) 0.0173(3) Uani 1 1 d .
H35 H 0.9001 -0.1545 0.2267 0.021 Uiso 1 1 calc R
C36 C 0.94091(10) -0.3577(2) 0.19626(13) 0.0185(3) Uani 1 1 d .
H36 H 0.9001 -0.4090 0.1888 0.022 Uiso 1 1 calc R
C37 C 1.0000 -0.4346(3) 0.18416(19) 0.0198(5) Uani 1 2 d S
H37 H 1.0000 -0.5380 0.1679 0.024 Uiso 1 2 calc SR
C41 C 0.0000 0.3772(4) 0.47086(19) 0.0234(5) Uani 1 2 d S
H41A H 0.0396 0.3172 0.4559 0.028 Uiso 0.50 1 calc PR
H41B H -0.0396 0.3172 0.4559 0.028 Uiso 0.50 1 calc PR
Cl1 Cl 0.0000 0.54789(9) 0.41158(5) 0.02942(15) Uani 1 2 d S
Cl2 Cl 0.0000 0.41511(9) 0.58237(5) 0.02550(14) Uani 1 2 d S

loop_
_atom_site_aniso_label
_atom_site_aniso_U_11
_atom_site_aniso_U_22
_atom_site_aniso_U_33
_atom_site_aniso_U_23
_atom_site_aniso_U_13
_atom_site_aniso_U_12
Re 0.01601(3) 0.00820(3) 0.00877(3) 0.00033(6) 0.000 0.000
P1 0.01628(15) 0.01131(15) 0.01153(16) 0.0014(3) 0.0002(3) -0.00132(10)
O1 0.081(2) 0.0094(9) 0.0216(11) 0.0008(8) 0.000 0.000
O2 0.0286(10) 0.0234(10) 0.0124(9) 0.0044(7) 0.000 0.000
O3 0.0529(12) 0.0121(7) 0.0234(13) 0.0018(10) 0.000 0.000
O4 0.0228(9) 0.0240(10) 0.0126(9) 0.0064(7) 0.000 0.000
C1 0.0366(15) 0.0150(11) 0.0074(9) 0.0018(7) 0.000 0.000
C2 0.0158(11) 0.0147(11) 0.0124(11) 0.0026(8) 0.000 0.000
C3 0.0270(10) 0.0111(9) 0.0147(15) -0.0051(10) 0.000 0.000
C4 0.0180(11) 0.0147(11) 0.0121(11) 0.0002(8) 0.000 0.000
C5 0.0246(14) 0.054(2) 0.0127(13) 0.0137(13) 0.000 0.000
C6 0.0222(10) 0.0136(9) 0.0165(10) 0.0002(7) -0.0041(8) -0.0008(7)
C7 0.0238(9) 0.0162(8) 0.0153(8) 0.0015(6) -0.0021(6) -0.0033(6)
C8 0.0305(11) 0.0194(9) 0.0193(10) -0.0015(7) -0.0040(8) -0.0038(7)
C9 0.0334(12) 0.0253(11) 0.0303(12) -0.0070(9) -0.0127(9) -0.0019(8)
C10 0.0238(11) 0.0362(13) 0.0480(17) -0.0168(11) -0.0117(10) 0.0003(9)
C11 0.0202(9) 0.0267(10) 0.0345(12) -0.0090(9) -0.0063(8) 0.0025(7)
C12 0.0179(6) 0.0135(6) 0.0179(6) -0.0009(11) 0.0017(12) 0.0001(4)
C13 0.0206(8) 0.0182(9) 0.0231(10) 0.0063(7) 0.0057(7) 0.0022(6)
C14 0.0240(10) 0.0167(9) 0.0374(13) 0.0057(8) 0.0038(8) 0.0014(7)
C15 0.0232(9) 0.0157(8) 0.0403(17) -0.0013(7) 0.0014(7) 0.0051(6)
C16 0.0188(9) 0.0247(10) 0.0284(10) -0.0074(8) 0.0029(7) 0.0013(7)
C17 0.0197(8) 0.0176(8) 0.0213(9) -0.0015(7) 0.0036(6) -0.0014(6)
C18 0.0170(9) 0.0212(10) 0.0164(10) 0.0057(7) 0.0017(7) -0.0045(7)
C19 0.0222(9) 0.0212(9) 0.0273(11) 0.0100(7) 0.0004(7) -0.0033(7)
C20 0.0233(10) 0.0334(12) 0.0398(14) 0.0239(11) -0.0020(9) -0.0051(8)
C21 0.0216(10) 0.0563(17) 0.0286(13) 0.0254(12) -0.0021(9) -0.0097(10)
C22 0.0243(10) 0.0558(16) 0.0165(10) 0.0099(10) -0.0028(7) -0.0096(10)
C23 0.0234(10) 0.0341(11) 0.0174(9) 0.0038(8) -0.0015(7) -0.0088(8)
B 0.0155(8) 0.0123(9) 0.0132(9) -0.0006(17) 0.000 0.000
C24 0.0147(7) 0.0148(8) 0.0131(7) -0.0004(5) -0.0014(5) -0.0013(5)
C25 0.0204(8) 0.0162(8) 0.0171(8) -0.0001(6) 0.0002(6) 0.0024(6)
C26 0.0216(9) 0.0226(9) 0.0257(10) -0.0018(7) 0.0000(7) 0.0086(7)
C27 0.0179(9) 0.0292(10) 0.0233(10) -0.0038(8) 0.0035(7) 0.0033(7)
C28 0.0200(9) 0.0270(10) 0.0181(9) 0.0023(7) 0.0046(7) -0.0009(7)
C29 0.0188(8) 0.0187(9) 0.0154(8) 0.0021(6) 0.0010(6) 0.0006(6)
C30 0.0229(11) 0.0098(10) 0.0136(11) -0.0002(8) 0.000 0.000
C31 0.0264(9) 0.0200(9) 0.0163(9) 0.0005(6) -0.0034(7) 0.0016(7)
C32 0.0421(13) 0.0235(10) 0.0150(9) -0.0011(7) -0.0075(8) 0.0058(8)
C33 0.060(2) 0.0169(13) 0.0094(12) -0.0003(9) 0.000 0.000
C34 0.0205(10) 0.0124(10) 0.0118(13) 0.0022(6) 0.000 0.000
C35 0.0209(8) 0.0151(8) 0.0158(8) 0.0021(6) -0.0021(6) -0.0005(6)
C36 0.0260(9) 0.0144(8) 0.0150(8) 0.0011(6) -0.0032(6) -0.0030(6)
C37 0.0335(15) 0.0113(11) 0.0146(12) 0.0021(8) 0.000 0.000
C41 0.0360(16) 0.0217(13) 0.0126(12) -0.0026(9) 0.000 0.000
Cl1 0.0402(4) 0.0293(4) 0.0188(3) 0.0068(3) 0.000 0.000
Cl2 0.0401(4) 0.0241(3) 0.0123(3) -0.0010(2) 0.000 0.000

loop_
_atom_type_symbol
_atom_type_description
_atom_type_scat_dispersion_real
_atom_type_scat_dispersion_imag
_atom_type_scat_source
C C 0.0033 0.0016 'International Tables Vol C Tables 4.2.6.8 and 6.1.1.4'
H H 0.0000 0.0000 'International Tables Vol C Tables 4.2.6.8 and 6.1.1.4'
B B 0.0013 0.0007 'International Tables Vol C Tables 4.2.6.8 and 6.1.1.4'
O O 0.0106 0.0060 'International Tables Vol C Tables 4.2.6.8 and 6.1.1.4'
P P 0.1023 0.0942 'International Tables Vol C Tables 4.2.6.8 and 6.1.1.4'
Cl Cl 0.1484 0.1585 'International Tables Vol C Tables 4.2.6.8 and 6.1.1.4'
Re Re -1.0185 7.2310 'International Tables Vol C Tables 4.2.6.8 and 6.1.1.4'

loop_
_geom_angle_atom_site_label_1
_geom_angle_atom_site_label_2
_geom_angle_atom_site_label_3
_geom_angle
_geom_angle_site_symmetry_1
_geom_angle_site_symmetry_3
_geom_angle_publ_flag
C1 Re C3 172.29(16) . . yes
C1 Re C2 88.39(11) . . yes
C3 Re C2 99.31(16) . . yes
C1 Re C4 87.11(11) . . yes
C3 Re C4 85.19(16) . . yes
C2 Re C4 175.50(13) . . yes
C1 Re P1 93.935(10) . . yes
C3 Re P1 85.901(9) . . yes
C2 Re P1 91.59(2) . . yes
C4 Re P1 88.72(3) . . yes
C1 Re P1 93.935(10) . 4_755 yes
C3 Re P1 85.901(9) . 4_755 yes
C2 Re P1 91.59(2) . 4_755 yes
C4 Re P1 88.72(3) . 4_755 yes
P1 Re P1 171.587(18) . 4_755 yes
C18 P1 C12 105.52(14) . . ?
C18 P1 C6 103.08(11) . . ?
C12 P1 C6 101.69(13) . . ?
C18 P1 Re 110.20(8) . . ?
C12 P1 Re 118.43(5) . . ?
C6 P1 Re 116.31(9) . . ?
C4 O4 C5 120.4(3) . . ?
O1 C1 Re 178.7(2) . . ?
O2 C2 Re 177.8(3) . . ?
O3 C3 Re 176.0(4) . . ?
O4 C4 Re 123.8(2) . . ?
O4 C4 H4 118.1 . . ?
Re C4 H4 118.1 . . ?
O4 C5 H5A 109.5 . . ?
O4 C5 H5B 109.5 . . ?
H5A C5 H5B 109.5 . . ?
O4 C5 H5C 109.5 . . ?
H5A C5 H5C 109.5 . . ?
H5B C5 H5C 109.5 . . ?
C7 C6 C11 118.8(2) . . ?
C7 C6 P1 122.35(17) . . ?
C11 C6 P1 118.8(2) . . ?
C6 C7 C8 120.9(2) . . ?
C6 C7 H7 119.6 . . ?
C8 C7 H7 119.6 . . ?
C9 C8 C7 119.8(2) . . ?
C9 C8 H8 120.1 . . ?
C7 C8 H8 120.1 . . ?
C8 C9 C10 120.0(2) . . ?
C8 C9 H9 120.0 . . ?
C10 C9 H9 120.0 . . ?
C11 C10 C9 120.4(2) . . ?
C11 C10 H10 119.8 . . ?
C9 C10 H10 119.8 . . ?
C10 C11 C6 120.1(2) . . ?
C10 C11 H11 119.9 . . ?
C6 C11 H11 119.9 . . ?
C17 C12 C13 119.20(16) . . ?
C17 C12 P1 122.79(17) . . ?
C13 C12 P1 117.81(17) . . ?
C14 C13 C12 120.31(19) . . ?
C14 C13 H13 119.8 . . ?
C12 C13 H13 119.8 . . ?
C13 C14 C15 119.9(2) . . ?
C13 C14 H14 120.0 . . ?
C15 C14 H14 120.0 . . ?
C16 C15 C14 120.47(19) . . ?
C16 C15 H15 119.8 . . ?
C14 C15 H15 119.8 . . ?
C15 C16 C17 120.1(2) . . ?
C15 C16 H16 119.9 . . ?
C17 C16 H16 119.9 . . ?
C16 C17 C12 119.95(19) . . ?
C16 C17 H17 120.0 . . ?
C12 C17 H17 120.0 . . ?
C19 C18 C23 119.2(2) . . ?
C19 C18 P1 118.9(2) . . ?
C23 C18 P1 121.08(19) . . ?
C18 C19 C20 119.7(3) . . ?
C18 C19 H19 120.1 . . ?
C20 C19 H19 120.1 . . ?
C21 C20 C19 120.4(3) . . ?
C21 C20 H20 119.8 . . ?
C19 C20 H20 119.8 . . ?
C20 C21 C22 120.7(2) . . ?
C20 C21 H21 119.6 . . ?
C22 C21 H21 119.6 . . ?
C21 C22 C23 119.6(3) . . ?
C21 C22 H22 120.2 . . ?
C23 C22 H22 120.2 . . ?
C22 C23 C18 120.3(2) . . ?
C22 C23 H23 119.9 . . ?
C18 C23 H23 119.9 . . ?
C34 B C30 105.6(4) . . ?
C34 B C24 112.16(17) . 4_755 ?
C30 B C24 111.56(17) . 4_755 ?
C34 B C24 112.15(17) . . ?
C30 B C24 111.57(17) . . ?
C24 B C24 104.0(4) 4_755 . ?
C25 C24 C29 115.42(17) . . ?
C25 C24 B 122.5(2) . . ?
C29 C24 B 121.7(2) . . ?
C26 C25 C24 122.54(19) . . ?
C26 C25 H25 118.7 . . ?
C24 C25 H25 118.7 . . ?
C27 C26 C25 120.11(19) . . ?
C27 C26 H26 119.9 . . ?
C25 C26 H26 119.9 . . ?
C28 C27 C26 119.06(19) . . ?
C28 C27 H27 120.5 . . ?
C26 C27 H27 120.5 . . ?
C27 C28 C29 120.1(2) . . ?
C27 C28 H28 119.9 . . ?
C29 C28 H28 119.9 . . ?
C28 C29 C24 122.72(18) . . ?
C28 C29 H29 118.6 . . ?
C24 C29 H29 118.6 . . ?
C31 C30 C31 114.7(3) . 4_755 ?
C31 C30 B 122.65(13) . . ?
C31 C30 B 122.65(13) 4_755 . ?
C32 C31 C30 122.9(2) . . ?
C32 C31 H31 118.6 . . ?
C30 C31 H31 118.6 . . ?
C33 C32 C31 120.3(2) . . ?
C33 C32 H32 119.9 . . ?
C31 C32 H32 119.9 . . ?
C32 C33 C32 118.5(3) 4_755 . ?
C32 C33 H33 120.7 4_755 . ?
C32 C33 H33 120.7 . . ?
C35 C34 C35 115.6(2) . 4_755 ?
C35 C34 B 122.02(12) . . ?
C35 C34 B 122.02(12) 4_755 . ?
C36 C35 C34 122.44(18) . . ?
C36 C35 H35 118.8 . . ?
C34 C35 H35 118.8 . . ?
C37 C36 C35 120.35(18) . . ?
C37 C36 H36 119.8 . . ?
C35 C36 H36 119.8 . . ?
C36 C37 C36 118.8(2) 4_755 . ?
C36 C37 H37 120.6 4_755 . ?
C36 C37 H37 120.6 . . ?
Cl1 C41 Cl2 110.63(17) . . ?
Cl1 C41 H41A 109.5 . . ?
Cl2 C41 H41A 109.5 . . ?
Cl1 C41 H41B 109.5 . . ?
Cl2 C41 H41B 109.5 . . ?
H41A C41 H41B 108.1 . . ?

loop_
_geom_bond_atom_site_label_1
_geom_bond_atom_site_label_2
_geom_bond_distance
_geom_bond_site_symmetry_2
_geom_bond_publ_flag
Re C1 1.981(3) . yes
Re C3 1.993(2) . yes
Re C2 2.003(3) . yes
Re C4 2.064(3) . yes
Re P1 2.4387(4) . yes
Re P1 2.4388(4) 4_755 yes
P1 C18 1.826(3) . ?
P1 C12 1.8294(15) . ?
P1 C6 1.840(3) . ?
O1 C1 1.144(4) . ?
O2 C2 1.148(3) . ?
O3 C3 1.129(3) . ?
O4 C4 1.290(4) . ?
O4 C5 1.459(4) . ?
C4 H4 0.9500 . ?
C5 H5A 0.9800 . ?
C5 H5B 0.9800 . ?
C5 H5C 0.9800 . ?
C6 C7 1.395(3) . ?
C6 C11 1.405(3) . ?
C7 C8 1.396(3) . ?
C7 H7 0.9500 . ?
C8 C9 1.383(3) . ?
C8 H8 0.9500 . ?
C9 C10 1.395(4) . ?
C9 H9 0.9500 . ?
C10 C11 1.388(3) . ?
C10 H10 0.9500 . ?
C11 H11 0.9500 . ?
C12 C17 1.401(3) . ?
C12 C13 1.404(3) . ?
C13 C14 1.390(3) . ?
C13 H13 0.9500 . ?
C14 C15 1.390(3) . ?
C14 H14 0.9500 . ?
C15 C16 1.383(3) . ?
C15 H15 0.9500 . ?
C16 C17 1.398(3) . ?
C16 H16 0.9500 . ?
C17 H17 0.9500 . ?
C18 C19 1.394(4) . ?
C18 C23 1.397(4) . ?
C19 C20 1.404(3) . ?
C19 H19 0.9500 . ?
C20 C21 1.366(5) . ?
C20 H20 0.9500 . ?
C21 C22 1.384(4) . ?
C21 H21 0.9500 . ?
C22 C23 1.397(3) . ?
C22 H22 0.9500 . ?
C23 H23 0.9500 . ?
B C34 1.636(3) . ?
B C30 1.644(7) . ?
B C24 1.652(4) 4_755 ?
B C24 1.652(4) . ?
C24 C25 1.406(3) . ?
C24 C29 1.409(3) . ?
C25 C26 1.402(3) . ?
C25 H25 0.9500 . ?
C26 C27 1.391(3) . ?
C26 H26 0.9500 . ?
C27 C28 1.389(3) . ?
C27 H27 0.9500 . ?
C28 C29 1.397(3) . ?
C28 H28 0.9500 . ?
C29 H29 0.9500 . ?
C30 C31 1.406(2) . ?
C30 C31 1.406(2) 4_755 ?
C31 C32 1.391(3) . ?
C31 H31 0.9500 . ?
C32 C33 1.388(3) . ?
C32 H32 0.9500 . ?
C33 C32 1.388(3) 4_755 ?
C33 H33 0.9500 . ?
C34 C35 1.406(2) . ?
C34 C35 1.406(2) 4_755 ?
C35 C36 1.400(3) . ?
C35 H35 0.9500 . ?
C36 C37 1.389(2) . ?
C36 H36 0.9500 . ?
C37 C36 1.389(2) 4_755 ?
C37 H37 0.9500 . ?
C41 Cl1 1.773(3) . ?
C41 Cl2 1.776(3) . ?
C41 H41A 0.9900 . ?
C41 H41B 0.9900 . ?
